data_7050665
loop_
_publ_author_name
'Levason, William'
'Matthews, Melissa L.'
'Patel, Rina'
'Reid, Gillian'
'Webster, Michael'

_publ_section_title
;
 Unusual structural variations within a family of thioether macrocyclic
 complexes. Tin(iv) halide adducts of [12]-, [14]- and [16]-aneS4
;
_journal_issue 12
_journal_name_full 'New Journal of Chemistry'
_journal_page_first 1784
_journal_paper_doi 10.1039/b307863a
_journal_volume 27
_journal_year 2003
_chemical_formula_moiety 'C8 H16 Br4 S4 Sn'
_chemical_formula_sum 'C8 H16 Br4 S4 Sn'
_chemical_formula_weight 678.78
_chemical_name_common 1,4,7,10-tetrathiacyclododecane-tetrabromotin(IV)
_chemical_name_systematic
;
1,4,7,10-tetrathiacyclododecane-tetrabromotin(IV)
;
_space_group_IT_number 63
_symmetry_cell_setting orthorhombic
_symmetry_Int_Tables_number 63
_symmetry_space_group_name_Hall '-C 2c 2'
_symmetry_space_group_name_H-M 'C m c m'
_atom_sites_solution_hydrogens geom
_atom_sites_solution_primary direct
_atom_sites_solution_secondary difmap
_audit_creation_method 'SHELXL-97 + hand edit'
_cell_angle_alpha 90.00
_cell_angle_beta 90.00
_cell_angle_gamma 90.00
_cell_formula_units_Z 4
_cell_length_a 10.5135(3)
_cell_length_b 8.3306(3)
_cell_length_c 19.6638(7)
_cell_measurement_reflns_used 6593
_cell_measurement_temperature 120(2)
_cell_measurement_theta_max 27.48
_cell_measurement_theta_min 2.91
_cell_volume 1722.23(10)
_computing_structure_refinement 'SHELXL-97 (Sheldrick, 1997)'
_computing_structure_solution 'SHELXS-97 (Sheldrick, 1997)'
_diffrn_ambient_temperature 120(2)
_diffrn_measured_fraction_theta_full 0.995
_diffrn_measured_fraction_theta_max 0.995
_diffrn_measurement_device_type 'Nonius Kappa CCD'
_diffrn_measurement_method '\f and \w scans'
_diffrn_radiation_monochromator graphite
_diffrn_radiation_source 'Nonius rotating anode'
_diffrn_radiation_type MoK\a
_diffrn_radiation_wavelength 0.71073
_diffrn_reflns_av_R_equivalents 0.0983
_diffrn_reflns_av_sigmaI/netI 0.0530
_diffrn_reflns_limit_h_max 13
_diffrn_reflns_limit_h_min -13
_diffrn_reflns_limit_k_max 10
_diffrn_reflns_limit_k_min -7
_diffrn_reflns_limit_l_max 21
_diffrn_reflns_limit_l_min -25
_diffrn_reflns_number 5824
_diffrn_reflns_theta_full 27.45
_diffrn_reflns_theta_max 27.45
_diffrn_reflns_theta_min 3.12
_exptl_absorpt_coefficient_mu 11.227
_exptl_absorpt_correction_T_max 0.20894
_exptl_absorpt_correction_T_min 0.07609
_exptl_absorpt_correction_type multi-scan
_exptl_absorpt_process_details 'SORTAV, R H Blessing, J. Appl. Cryst., 1997, 30, 421-426.'
_exptl_crystal_colour 'pale yellow'
_exptl_crystal_density_diffrn 2.618
_exptl_crystal_density_method 'not measured'
_exptl_crystal_description block
_exptl_crystal_F_000 1272
_exptl_crystal_size_max 0.30
_exptl_crystal_size_mid 0.24
_exptl_crystal_size_min 0.10
_refine_diff_density_max 1.393
_refine_diff_density_min -2.487
_refine_diff_density_rms 0.277
_refine_ls_extinction_method none
_refine_ls_goodness_of_fit_ref 1.062
_refine_ls_hydrogen_treatment noref
_refine_ls_matrix_type full
_refine_ls_number_parameters 46
_refine_ls_number_reflns 1069
_refine_ls_number_restraints 0
_refine_ls_restrained_S_all 1.062
_refine_ls_R_factor_all 0.0447
_refine_ls_R_factor_gt 0.0412
_refine_ls_shift/su_max 0.000
_refine_ls_shift/su_mean 0.000
_refine_ls_structure_factor_coef Fsqd
_refine_ls_weighting_details 'w=1/[\s^2^(Fo^2^)+(0.0684P)^2^+6.010P] where P=(Fo^2^+2Fc^2^)/3'
_refine_ls_weighting_scheme calc
_refine_ls_wR_factor_gt 0.1046
_refine_ls_wR_factor_ref 0.1072
_reflns_number_gt 991
_reflns_number_total 1069
_reflns_threshold_expression >2sigma(I)
_cod_data_source_file b307863a.txt
_cod_data_source_block '[SnBr4([12]aneS4)]'
_cod_database_code 7050665

loop_
_symmetry_equiv_pos_as_xyz
'x, y, z'
'-x, -y, z+1/2'
'-x, y, -z+1/2'
'x, -y, -z'
'x+1/2, y+1/2, z'
'-x+1/2, -y+1/2, z+1/2'
'-x+1/2, y+1/2, -z+1/2'
'x+1/2, -y+1/2, -z'
'-x, -y, -z'
'x, y, -z-1/2'
'x, -y, z-1/2'
'-x, y, z'
'-x+1/2, -y+1/2, -z'
'x+1/2, y+1/2, -z-1/2'
'x+1/2, -y+1/2, z-1/2'
'-x+1/2, y+1/2, z'

loop_
_atom_site_label
_atom_site_type_symbol
_atom_site_fract_x
_atom_site_fract_y
_atom_site_fract_z
_atom_site_U_iso_or_equiv
_atom_site_adp_type
_atom_site_occupancy
_atom_site_symmetry_multiplicity
_atom_site_calc_flag
_atom_site_refinement_flags
_atom_site_disorder_assembly
_atom_site_disorder_group
Sn1 Sn 0.0000 0.17621(7) 0.2500 0.0140(2) Uani 1 4 d S . .
Br1 Br 0.24264(6) 0.19916(8) 0.2500 0.0174(2) Uani 1 2 d S . .
Br2 Br 0.0000 -0.01554(8) 0.14952(3) 0.0199(2) Uani 1 2 d S . .
S1 S 0.28824(16) 0.5000 0.0000 0.0197(4) Uani 1 2 d S . .
S2 S 0.0000 0.4363(2) 0.16227(7) 0.0159(3) Uani 1 2 d S . .
C1 C 0.1333(5) 0.4001(7) 0.1045(2) 0.0203(10) Uani 1 1 d . . .
H1A H 0.2061 0.3579 0.1309 0.024 Uiso 1 1 calc R . .
H1B H 0.1083 0.3169 0.0711 0.024 Uiso 1 1 calc R . .
C2 C 0.1756(5) 0.5496(6) 0.0663(2) 0.0198(9) Uani 1 1 d . . .
H2A H 0.2153 0.6258 0.0986 0.024 Uiso 1 1 calc R . .
H2B H 0.1005 0.6027 0.0460 0.024 Uiso 1 1 calc R . .

loop_
_atom_site_aniso_label
_atom_site_aniso_U_11
_atom_site_aniso_U_22
_atom_site_aniso_U_33
_atom_site_aniso_U_23
_atom_site_aniso_U_13
_atom_site_aniso_U_12
Sn1 0.0138(3) 0.0175(4) 0.0108(3) 0.000 0.000 0.000
Br1 0.0145(4) 0.0245(4) 0.0133(3) 0.000 0.000 0.0002(2)
Br2 0.0200(4) 0.0228(4) 0.0167(3) -0.0057(2) 0.000 0.000
S1 0.0157(8) 0.0305(9) 0.0128(7) 0.0029(6) 0.000 0.000
S2 0.0170(8) 0.0192(8) 0.0115(6) 0.0009(5) 0.000 0.000
C1 0.024(2) 0.023(2) 0.015(2) 0.0044(17) 0.0041(16) 0.002(2)
C2 0.023(2) 0.023(2) 0.0136(19) -0.0026(17) 0.0032(17) -0.002(2)

loop_
_atom_type_symbol
_atom_type_description
_atom_type_scat_dispersion_real
_atom_type_scat_dispersion_imag
_atom_type_scat_source
C C 0.0033 0.0016 'International Tables Vol C Tables 4.2.6.8 and 6.1.1.4'
H H 0.0000 0.0000 'International Tables Vol C Tables 4.2.6.8 and 6.1.1.4'
S S 0.1246 0.1234 'International Tables Vol C Tables 4.2.6.8 and 6.1.1.4'
Br Br -0.2901 2.4595 'International Tables Vol C Tables 4.2.6.8 and 6.1.1.4'
Sn Sn -0.6537 1.4246 'International Tables Vol C Tables 4.2.6.8 and 6.1.1.4'

loop_
_geom_angle_atom_site_label_1
_geom_angle_atom_site_label_2
_geom_angle_atom_site_label_3
_geom_angle
_geom_angle_site_symmetry_1
_geom_angle_site_symmetry_3
_geom_angle_publ_flag
Br2 Sn1 Br2 102.09(4) . 10_556 ?
Br2 Sn1 Br1 92.693(13) . . ?
Br2 Sn1 Br1 92.693(13) 10_556 . ?
Br2 Sn1 Br1 92.693(13) . 3 ?
Br2 Sn1 Br1 92.693(13) 10_556 3 ?
Br1 Sn1 Br1 171.43(4) . 3 ?
Br2 Sn1 S2 167.48(4) . 10_556 ?
Br2 Sn1 S2 90.43(3) 10_556 10_556 ?
Br1 Sn1 S2 86.648(17) . 10_556 ?
Br1 Sn1 S2 86.648(17) 3 10_556 ?
Br2 Sn1 S2 90.43(3) . . ?
Br2 Sn1 S2 167.48(4) 10_556 . ?
Br1 Sn1 S2 86.648(17) . . ?
Br1 Sn1 S2 86.648(17) 3 . ?
S2 Sn1 S2 77.05(7) 10_556 . ?
C2 S1 C2 98.2(3) 4_565 . ?
C1 S2 C1 100.0(3) 12 . ?
C1 S2 Sn1 104.95(17) 12 . ?
C1 S2 Sn1 104.95(17) . . ?
C2 C1 S2 113.3(4) . . ?
C2 C1 H1A 108.9 . . ?
S2 C1 H1A 108.9 . . ?
C2 C1 H1B 108.9 . . ?
S2 C1 H1B 108.9 . . ?
H1A C1 H1B 107.7 . . ?
C1 C2 S1 111.1(3) . . ?
C1 C2 H2A 109.4 . . ?
S1 C2 H2A 109.4 . . ?
C1 C2 H2B 109.4 . . ?
S1 C2 H2B 109.4 . . ?
H2A C2 H2B 108.0 . . ?

loop_
_geom_bond_atom_site_label_1
_geom_bond_atom_site_label_2
_geom_bond_distance
_geom_bond_site_symmetry_2
_geom_bond_publ_flag
Sn1 Br2 2.5407(7) . ?
Sn1 Br2 2.5407(7) 10_556 ?
Sn1 Br1 2.5582(7) . ?
Sn1 Br1 2.5582(7) 3 ?
Sn1 S2 2.7697(17) 10_556 ?
Sn1 S2 2.7697(17) . ?
S1 C2 1.810(5) 4_565 ?
S1 C2 1.810(5) . ?
S2 C1 1.829(5) 12 ?
S2 C1 1.829(5) . ?
C1 C2 1.520(7) . ?
C1 H1A 0.9900 . ?
C1 H1B 0.9900 . ?
C2 H2A 0.9900 . ?
C2 H2B 0.9900 . ?

loop_
_geom_torsion_atom_site_label_1
_geom_torsion_atom_site_label_2
_geom_torsion_atom_site_label_3
_geom_torsion_atom_site_label_4
_geom_torsion
_geom_torsion_site_symmetry_1
_geom_torsion_site_symmetry_2
_geom_torsion_site_symmetry_3
_geom_torsion_site_symmetry_4
_geom_torsion_publ_flag
Br2 Sn1 S2 C1 52.46(18) . . . 12 ?
Br2 Sn1 S2 C1 -127.54(18) 10_556 . . 12 ?
Br1 Sn1 S2 C1 145.13(18) . . . 12 ?
Br1 Sn1 S2 C1 -40.22(18) 3 . . 12 ?
S2 Sn1 S2 C1 -127.54(18) 10_556 . . 12 ?
Br2 Sn1 S2 C1 -52.46(18) . . . . ?
Br2 Sn1 S2 C1 127.54(18) 10_556 . . . ?
Br1 Sn1 S2 C1 40.22(18) . . . . ?
Br1 Sn1 S2 C1 -145.13(18) 3 . . . ?
S2 Sn1 S2 C1 127.54(18) 10_556 . . . ?
C1 S2 C1 C2 89.0(4) 12 . . . ?
Sn1 S2 C1 C2 -162.5(3) . . . . ?
S2 C1 C2 S1 -170.2(3) . . . . ?
C2 S1 C2 C1 85.4(3) 4_565 . . . ?
